data_1530770
loop_
_publ_author_name
'Simonov, M.A.'
'Egorov-Tismenko, Yu.K.'
'Belov, N.V.'

_publ_section_title
;
 Improved crystal structure of Na, Cd-triorthosilicate Na2 Cd3 (Si3 O10)
;
_journal_name_full 'Doklady Akademii Nauk SSSR'
_journal_page_first 866
_journal_page_last 868
_journal_volume 236
_journal_year 1977
_chemical_formula_sum 'Cd3 Na2 O10 Si3'
_chemical_name_systematic 'Na2 Cd3 (Si3 O10)'
_space_group_IT_number 15
_symmetry_space_group_name_Hall '-C 2yc'
_symmetry_space_group_name_H-M 'C 1 2/c 1'
_cell_angle_alpha 90
_cell_angle_beta 94.2
_cell_angle_gamma 90
_cell_formula_units_Z 4
_cell_length_a 16.426
_cell_length_b 5.086
_cell_length_c 10.958
_cell_volume 913.002
_citation_journal_id_ASTM DANKAS
_cod_data_source_file Simonov_DANKAS_1977_258.cif
_cod_data_source_block Cd3Na2O10Si3
_cod_original_cell_volume 913.0018
_cod_database_code 1530770

loop_
_symmetry_equiv_pos_as_xyz
x,y,z
-x,y,-z+1/2
-x,-y,-z
x,-y,z-1/2
x+1/2,y+1/2,z
-x+1/2,y+1/2,-z+1/2
-x+1/2,-y+1/2,-z
x+1/2,-y+1/2,z-1/2

loop_
_atom_site_label
_atom_site_type_symbol
_atom_site_fract_x
_atom_site_fract_y
_atom_site_fract_z
_atom_site_occupancy
_atom_site_U_iso_or_equiv
Si2 Si+4 0.15168 0.6915 0.9007 1 0.0
O5 O-2 0.1588 0.0073 0.8975 1 0.0
Cd1 Cd+2 0.25 0.25 0 1 0.0
Cd2 Cd+2 0.34141 0.7166 0.79295 1 0.0
Na1 Na+1 0.0461 0.2398 0.9692 1 0.0
O1 O-2 0.3507 0.9423 0.9657 1 0.0
O3 O-2 0.0626 0.6087 0.8275 1 0.0
O2 O-2 0.4528 0.4867 0.8459 1 0.0
Si1 Si+4 0 0.8177 0.75 1 0.0
O4 O-2 0.2212 0.5328 0.8313 1 0.0
